data_4088592
loop_
_publ_author_name
'Winkler, Andrea'
'Brandhorst, Kai'
'Freytag, Matthias'
'Jones, Peter G.'
'Tamm, Matthias'

_publ_section_title
;
 Palladium(II) Complexes with Anionic N-Heterocyclic Carbene--Borate
 Ligands as Catalysts for the Amination of Aryl Halides
;
_journal_issue 8
_journal_name_full Organometallics
_journal_page_first 1160
_journal_paper_doi 10.1021/acs.organomet.6b00217
_journal_volume 35
_journal_year 2016
_chemical_formula_sum 'C56.5 H55 B F15 N3 O Pd'
_chemical_formula_weight 1194.24
_space_group_IT_number 14
_space_group_name_Hall '-P 2yn'
_space_group_name_H-M_alt 'P 1 21/n 1'
_symmetry_cell_setting monoclinic
_symmetry_space_group_name_H-M 'P 1 21/n 1'
_atom_sites_solution_hydrogens geom
_atom_sites_solution_primary direct
_atom_sites_solution_secondary difmap
_audit_creation_method SHELXL-97
_cell_angle_alpha 90.00
_cell_angle_beta 109.673(2)
_cell_angle_gamma 90.00
_cell_formula_units_Z 4
_cell_length_a 10.5549(2)
_cell_length_b 40.2073(5)
_cell_length_c 13.1873(2)
_cell_measurement_reflns_used 61592
_cell_measurement_temperature 100(2)
_cell_measurement_theta_max 76.0580
_cell_measurement_theta_min 3.7020
_cell_volume 5269.81(16)
_computing_cell_refinement
; 
CrysAlisPro, Agilent Technologies, 
Version 1.171.37.35 (release 13-08-2014 CrysAlis171 .NET) 
(compiled Aug 13 2014,18:06:01) 
;
_computing_data_collection
; 
CrysAlisPro, Agilent Technologies, 
Version 1.171.37.35 (release 13-08-2014 CrysAlis171 .NET) 
(compiled Aug 13 2014,18:06:01) 
;
_computing_data_reduction
; 
CrysAlisPro, Agilent Technologies, 
Version 1.171.37.35 (release 13-08-2014 CrysAlis171 .NET) 
(compiled Aug 13 2014,18:06:01) 
;
_computing_molecular_graphics 'Bruker XP'
_computing_publication_material SHELXL-97
_computing_structure_refinement 'SHELXL-97 (Sheldrick, 1997)'
_computing_structure_solution 'SHELXS-97 (Sheldrick, 1990)'
_diffrn_ambient_temperature 100(2)
_diffrn_detector_area_resol_mean 10.3543
_diffrn_measured_fraction_theta_full 1.000
_diffrn_measured_fraction_theta_max 0.996
_diffrn_measurement_device_type 'Oxford Diffraction Xcalibur, Atlas, Nova'
_diffrn_measurement_method '\w scans'
_diffrn_radiation_monochromator mirror
_diffrn_radiation_type 'Cu K\a'
_diffrn_radiation_wavelength 1.54184
_diffrn_reflns_av_R_equivalents 0.0678
_diffrn_reflns_av_sigmaI/netI 0.0241
_diffrn_reflns_limit_h_max 13
_diffrn_reflns_limit_h_min -13
_diffrn_reflns_limit_k_max 50
_diffrn_reflns_limit_k_min -50
_diffrn_reflns_limit_l_max 16
_diffrn_reflns_limit_l_min -14
_diffrn_reflns_number 145014
_diffrn_reflns_theta_full 75.00
_diffrn_reflns_theta_max 76.36
_diffrn_reflns_theta_min 3.73
_diffrn_source 'sealed X-ray tube'
_exptl_absorpt_coefficient_mu 3.693
_exptl_absorpt_correction_T_max 1.00000
_exptl_absorpt_correction_T_min 0.21394
_exptl_absorpt_correction_type multi-scan
_exptl_absorpt_process_details
; 
CrysAlisPro, Agilent Technologies, 
Version 1.171.37.35 (release 13-08-2014 CrysAlis171 .NET) 
(compiled Aug 13 2014,18:06:01) 
;
_exptl_crystal_colour colourless
_exptl_crystal_density_diffrn 1.505
_exptl_crystal_density_method 'not measured'
_exptl_crystal_description prism
_exptl_crystal_F_000 2436
_exptl_crystal_size_max 0.20
_exptl_crystal_size_mid 0.10
_exptl_crystal_size_min 0.02
_refine_diff_density_max 0.873
_refine_diff_density_min -1.366
_refine_diff_density_rms 0.065
_refine_ls_extinction_method none
_refine_ls_goodness_of_fit_ref 1.044
_refine_ls_hydrogen_treatment mixed
_refine_ls_matrix_type full
_refine_ls_number_parameters 713
_refine_ls_number_reflns 11029
_refine_ls_number_restraints 0
_refine_ls_restrained_S_all 1.044
_refine_ls_R_factor_all 0.0382
_refine_ls_R_factor_gt 0.0354
_refine_ls_shift/su_max 0.005
_refine_ls_shift/su_mean 0.000
_refine_ls_structure_factor_coef Fsqd
_refine_ls_weighting_details 'calc w=1/[\s^2^(Fo^2^)+(0.0424P)^2^+5.0461P] where P=(Fo^2^+2Fc^2^)/3'
_refine_ls_weighting_scheme calc
_refine_ls_wR_factor_gt 0.0855
_refine_ls_wR_factor_ref 0.0874
_reflns_number_gt 10311
_reflns_number_total 11029
_reflns_threshold_expression >2sigma(I)
_cod_data_source_file om6b00217_si_002.cif
_cod_data_source_block andre43
_cod_original_cell_volume 5269.80(14)
_cod_original_sg_symbol_H-M 'P 21/n'
_cod_original_formula_sum 'C56.50 H55 B F15 N3 O Pd'
_cod_database_code 4088592

loop_
_symmetry_equiv_pos_as_xyz
'x, y, z'
'-x+1/2, y+1/2, -z+1/2'
'-x, -y, -z'
'x-1/2, -y-1/2, z-1/2'

loop_
_atom_site_label
_atom_site_type_symbol
_atom_site_fract_x
_atom_site_fract_y
_atom_site_fract_z
_atom_site_U_iso_or_equiv
_atom_site_adp_type
_atom_site_occupancy
_atom_site_symmetry_multiplicity
_atom_site_calc_flag
_atom_site_refinement_flags
_atom_site_disorder_assembly
_atom_site_disorder_group
Pd Pd 0.758655(16) 0.618925(4) 0.341543(12) 0.02087(5) Uani 1 1 d . . .
B1 B 0.6647(2) 0.64145(5) 0.75695(18) 0.0165(4) Uani 1 1 d . . .
N1 N 0.70115(16) 0.64052(4) 0.55093(13) 0.0148(3) Uani 1 1 d . . .
N2 N 0.66187(17) 0.58859(4) 0.51515(13) 0.0174(3) Uani 1 1 d . . .
N3 N 0.63914(18) 0.66049(4) 0.25470(14) 0.0202(3) Uani 1 1 d . . .
H01 H 0.595(3) 0.6689(7) 0.294(2) 0.023(6) Uiso 1 1 d . . .
O O 0.54734(16) 0.70510(4) 0.07164(13) 0.0271(3) Uani 1 1 d . . .
F1 F 0.38002(12) 0.63254(3) 0.62890(10) 0.0247(3) Uani 1 1 d . . .
F2 F 0.20380(13) 0.59062(4) 0.65955(11) 0.0335(3) Uani 1 1 d . . .
F3 F 0.27536(15) 0.54957(4) 0.83558(12) 0.0402(4) Uani 1 1 d . . .
F4 F 0.53069(16) 0.55219(5) 0.97769(13) 0.0479(4) Uani 1 1 d . . .
F5 F 0.70959(13) 0.59304(4) 0.94955(11) 0.0350(3) Uani 1 1 d . . .
F6 F 0.82474(12) 0.69845(3) 0.74060(10) 0.0236(3) Uani 1 1 d . . .
F7 F 0.76961(16) 0.76233(3) 0.74415(11) 0.0358(3) Uani 1 1 d . . .
F8 F 0.54661(18) 0.78262(3) 0.78963(12) 0.0406(4) Uani 1 1 d . . .
F9 F 0.37541(15) 0.73577(4) 0.81882(12) 0.0373(3) Uani 1 1 d . . .
F10 F 0.42127(13) 0.67229(3) 0.80695(11) 0.0282(3) Uani 1 1 d . . .
F11 F 0.73647(12) 0.66462(3) 0.97765(10) 0.0262(3) Uani 1 1 d . . .
F12 F 0.98007(14) 0.67029(4) 1.12468(10) 0.0319(3) Uani 1 1 d . . .
F13 F 1.19944(13) 0.64510(4) 1.08696(11) 0.0351(3) Uani 1 1 d . . .
F14 F 1.16853(13) 0.61560(4) 0.89395(12) 0.0344(3) Uani 1 1 d . . .
F15 F 0.93022(12) 0.61155(3) 0.74306(10) 0.0243(3) Uani 1 1 d . . .
C1 C 0.7002(2) 0.61671(5) 0.47665(16) 0.0169(4) Uani 1 1 d . . .
C2 C 0.66399(19) 0.62764(5) 0.63785(15) 0.0158(4) Uani 1 1 d . . .
C3 C 0.6383(2) 0.59520(5) 0.61059(16) 0.0177(4) Uani 1 1 d . . .
H3 H 0.6085 0.5793 0.6509 0.021 Uiso 1 1 calc R . .
C4 C 0.7217(2) 0.67520(5) 0.52877(15) 0.0163(4) Uani 1 1 d . . .
C5 C 0.8513(2) 0.68635(5) 0.53841(16) 0.0182(4) Uani 1 1 d . . .
C6 C 0.8659(2) 0.71997(5) 0.51618(17) 0.0222(4) Uani 1 1 d . . .
H6 H 0.9527 0.7283 0.5237 0.027 Uiso 1 1 calc R . .
C7 C 0.7566(2) 0.74116(5) 0.48357(18) 0.0246(4) Uani 1 1 d . . .
H7 H 0.7687 0.7638 0.4684 0.029 Uiso 1 1 calc R . .
C8 C 0.6295(2) 0.72944(5) 0.47300(17) 0.0229(4) Uani 1 1 d . . .
H8 H 0.5548 0.7441 0.4494 0.027 Uiso 1 1 calc R . .
C9 C 0.6088(2) 0.69642(5) 0.49634(16) 0.0185(4) Uani 1 1 d . . .
C10 C 0.9769(2) 0.66474(5) 0.57445(17) 0.0217(4) Uani 1 1 d . . .
H10 H 0.9496 0.6414 0.5839 0.026 Uiso 1 1 calc R . .
C11 C 1.0454(2) 0.66469(6) 0.48817(19) 0.0295(5) Uani 1 1 d . . .
H11A H 0.9805 0.6577 0.4190 0.044 Uiso 1 1 calc R . .
H11B H 1.1215 0.6492 0.5094 0.044 Uiso 1 1 calc R . .
H11C H 1.0778 0.6871 0.4812 0.044 Uiso 1 1 calc R . .
C12 C 1.0782(2) 0.67668(6) 0.68213(19) 0.0292(5) Uani 1 1 d . . .
H12A H 1.1103 0.6990 0.6730 0.044 Uiso 1 1 calc R . .
H12B H 1.1545 0.6613 0.7053 0.044 Uiso 1 1 calc R . .
H12C H 1.0342 0.6774 0.7367 0.044 Uiso 1 1 calc R . .
C13 C 0.4688(2) 0.68463(5) 0.48793(17) 0.0211(4) Uani 1 1 d . . .
H13 H 0.4798 0.6672 0.5444 0.025 Uiso 1 1 calc R . .
C14 C 0.3945(2) 0.66849(5) 0.37878(19) 0.0260(4) Uani 1 1 d . . .
H14A H 0.3870 0.6845 0.3210 0.039 Uiso 1 1 calc R . .
H14B H 0.3042 0.6617 0.3763 0.039 Uiso 1 1 calc R . .
H14C H 0.4446 0.6489 0.3692 0.039 Uiso 1 1 calc R . .
C15 C 0.3819(2) 0.71234(6) 0.50971(18) 0.0255(4) Uani 1 1 d . . .
H15A H 0.4346 0.7248 0.5739 0.038 Uiso 1 1 calc R . .
H15B H 0.3029 0.7026 0.5215 0.038 Uiso 1 1 calc R . .
H15C H 0.3526 0.7274 0.4477 0.038 Uiso 1 1 calc R . .
C16 C 0.6460(2) 0.55550(5) 0.46969(16) 0.0203(4) Uani 1 1 d . . .
C17 C 0.5353(2) 0.54871(5) 0.37654(17) 0.0253(4) Uani 1 1 d . . .
C18 C 0.5185(3) 0.51600(6) 0.33947(19) 0.0310(5) Uani 1 1 d . . .
H18 H 0.4448 0.5106 0.2768 0.037 Uiso 1 1 calc R . .
C19 C 0.6070(3) 0.49116(6) 0.3921(2) 0.0316(5) Uani 1 1 d . . .
H19 H 0.5931 0.4690 0.3658 0.038 Uiso 1 1 calc R . .
C20 C 0.7157(3) 0.49851(5) 0.48295(19) 0.0276(5) Uani 1 1 d . . .
H20 H 0.7766 0.4813 0.5177 0.033 Uiso 1 1 calc R . .
C21 C 0.7372(2) 0.53083(5) 0.52440(17) 0.0218(4) Uani 1 1 d . . .
C22 C 0.4353(2) 0.57549(6) 0.31985(19) 0.0309(5) Uani 1 1 d . . .
H22 H 0.4856 0.5970 0.3290 0.037 Uiso 1 1 calc R . .
C23 C 0.3709(3) 0.56920(7) 0.1989(2) 0.0459(7) Uani 1 1 d . . .
H23A H 0.4417 0.5664 0.1669 0.069 Uiso 1 1 calc R . .
H23B H 0.3140 0.5882 0.1652 0.069 Uiso 1 1 calc R . .
H23C H 0.3160 0.5490 0.1872 0.069 Uiso 1 1 calc R . .
C24 C 0.3270(3) 0.57955(7) 0.3720(3) 0.0430(6) Uani 1 1 d . . .
H24A H 0.2786 0.5585 0.3674 0.064 Uiso 1 1 calc R . .
H24B H 0.2636 0.5969 0.3342 0.064 Uiso 1 1 calc R . .
H24C H 0.3693 0.5858 0.4477 0.064 Uiso 1 1 calc R . .
C25 C 0.8555(2) 0.53770(5) 0.62659(18) 0.0251(4) Uani 1 1 d . . .
H25 H 0.8697 0.5623 0.6330 0.030 Uiso 1 1 calc R . .
C26 C 0.9870(2) 0.52151(6) 0.6265(2) 0.0325(5) Uani 1 1 d . . .
H26A H 0.9778 0.4973 0.6263 0.049 Uiso 1 1 calc R . .
H26B H 1.0607 0.5284 0.6909 0.049 Uiso 1 1 calc R . .
H26C H 1.0065 0.5285 0.5620 0.049 Uiso 1 1 calc R . .
C27 C 0.8248(3) 0.52560(6) 0.72650(19) 0.0352(5) Uani 1 1 d . . .
H27A H 0.7413 0.5359 0.7280 0.053 Uiso 1 1 calc R . .
H27B H 0.8990 0.5318 0.7916 0.053 Uiso 1 1 calc R . .
H27C H 0.8146 0.5014 0.7236 0.053 Uiso 1 1 calc R . .
C28 C 0.5576(2) 0.61569(5) 0.78587(16) 0.0181(4) Uani 1 1 d . . .
C29 C 0.4244(2) 0.61288(5) 0.71676(17) 0.0202(4) Uani 1 1 d . . .
C30 C 0.3297(2) 0.59150(6) 0.73097(17) 0.0236(4) Uani 1 1 d . . .
C31 C 0.3650(2) 0.57074(6) 0.81966(19) 0.0274(5) Uani 1 1 d . . .
C32 C 0.4942(2) 0.57229(6) 0.89100(18) 0.0292(5) Uani 1 1 d . . .
C33 C 0.5857(2) 0.59416(6) 0.87322(17) 0.0235(4) Uani 1 1 d . . .
C34 C 0.6205(2) 0.68091(5) 0.76170(16) 0.0184(4) Uani 1 1 d . . .
C35 C 0.7062(2) 0.70619(5) 0.75303(16) 0.0211(4) Uani 1 1 d . . .
C36 C 0.6831(2) 0.73991(5) 0.75942(17) 0.0262(4) Uani 1 1 d . . .
C37 C 0.5710(3) 0.75010(5) 0.78200(18) 0.0294(5) Uani 1 1 d . . .
C38 C 0.4857(2) 0.72643(6) 0.79663(17) 0.0270(5) Uani 1 1 d . . .
C39 C 0.5109(2) 0.69300(5) 0.78687(16) 0.0223(4) Uani 1 1 d . . .
C40 C 0.81795(19) 0.63911(5) 0.84871(16) 0.0171(4) Uani 1 1 d . . .
C41 C 0.8411(2) 0.65308(5) 0.95061(16) 0.0200(4) Uani 1 1 d . . .
C42 C 0.9656(2) 0.65580(5) 1.02949(17) 0.0230(4) Uani 1 1 d . . .
C43 C 1.0773(2) 0.64323(6) 1.01048(18) 0.0250(4) Uani 1 1 d . . .
C44 C 1.0610(2) 0.62829(6) 0.91315(18) 0.0238(4) Uani 1 1 d . . .
C45 C 0.9337(2) 0.62649(5) 0.83575(16) 0.0197(4) Uani 1 1 d . . .
C46 C 0.8685(3) 0.60985(7) 0.2287(2) 0.0360(6) Uani 1 1 d . . .
H46A H 0.956(4) 0.6235(9) 0.263(3) 0.055(10) Uiso 1 1 d . . .
H46B H 0.801(4) 0.6084(9) 0.153(3) 0.054(10) Uiso 1 1 d . . .
C47 C 0.8624(2) 0.58103(6) 0.28355(19) 0.0292(5) Uani 1 1 d . . .
C48 C 0.9121(3) 0.58264(6) 0.3989(2) 0.0316(5) Uani 1 1 d . . .
H48A H 0.994(3) 0.5974(8) 0.436(3) 0.046(9) Uiso 1 1 d . . .
H48B H 0.888(3) 0.5637(8) 0.434(2) 0.037(8) Uiso 1 1 d . . .
C49 C 0.7813(3) 0.55107(7) 0.2300(2) 0.0417(6) Uani 1 1 d . . .
H49A H 0.7102 0.5580 0.1639 0.063 Uiso 1 1 calc R . .
H49B H 0.7408 0.5408 0.2791 0.063 Uiso 1 1 calc R . .
H49C H 0.8403 0.5350 0.2122 0.063 Uiso 1 1 calc R . .
C50 C 0.5373(2) 0.65081(6) 0.15026(18) 0.0275(5) Uani 1 1 d . . .
H50A H 0.4733 0.6348 0.1637 0.033 Uiso 1 1 calc R . .
H50B H 0.5829 0.6395 0.1053 0.033 Uiso 1 1 calc R . .
C51 C 0.4595(2) 0.68074(6) 0.08908(19) 0.0295(5) Uani 1 1 d . . .
H51A H 0.3958 0.6733 0.0188 0.035 Uiso 1 1 calc R . .
H51B H 0.4065 0.6907 0.1306 0.035 Uiso 1 1 calc R . .
C52 C 0.6392(3) 0.71618(6) 0.17239(19) 0.0296(5) Uani 1 1 d . . .
H52A H 0.5883 0.7263 0.2153 0.035 Uiso 1 1 calc R . .
H52B H 0.6989 0.7335 0.1595 0.035 Uiso 1 1 calc R . .
C53 C 0.7242(2) 0.68762(5) 0.23550(18) 0.0241(4) Uani 1 1 d . . .
H53A H 0.7805 0.6787 0.1951 0.029 Uiso 1 1 calc R . .
H53B H 0.7850 0.6960 0.3055 0.029 Uiso 1 1 calc R . .
C91 C 1.0088(4) 0.52051(7) 1.0215(3) 0.0336(10) Uiso 0.50 1 d PG A -1
C92 C 0.9033(3) 0.49964(8) 1.0203(3) 0.0328(11) Uiso 0.50 1 d PG A -1
H92 H 0.8256 0.5085 1.0314 0.039 Uiso 0.50 1 calc PR A -1
C93 C 0.9115(3) 0.46573(8) 1.0029(3) 0.0401(12) Uiso 0.50 1 d PG A -1
H93 H 0.8394 0.4515 1.0021 0.048 Uiso 0.50 1 calc PR A -1
C94 C 1.0252(4) 0.45269(7) 0.9868(4) 0.0552(18) Uiso 0.50 1 d PG A -1
H94 H 1.0308 0.4295 0.9749 0.066 Uiso 0.50 1 calc PR A -1
C95 C 1.1307(3) 0.47357(9) 0.9880(4) 0.0510(14) Uiso 0.50 1 d PG A -1
H95 H 1.2083 0.4647 0.9769 0.061 Uiso 0.50 1 calc PR A -1
C96 C 1.1225(3) 0.50747(9) 1.0053(3) 0.0394(12) Uiso 0.50 1 d PG A -1
H96 H 1.1946 0.5217 1.0062 0.047 Uiso 0.50 1 calc PR A -1
C97 C 1.0074(8) 0.5565(2) 1.0432(7) 0.0600(18) Uiso 0.50 1 d P A -1
H97A H 0.9184 0.5656 1.0035 0.090 Uiso 0.50 1 calc PR A -1
H97B H 1.0755 0.5677 1.0201 0.090 Uiso 0.50 1 calc PR A -1
H97C H 1.0274 0.5600 1.1206 0.090 Uiso 0.50 1 calc PR A -1

loop_
_atom_site_aniso_label
_atom_site_aniso_U_11
_atom_site_aniso_U_22
_atom_site_aniso_U_33
_atom_site_aniso_U_23
_atom_site_aniso_U_13
_atom_site_aniso_U_12
Pd 0.02960(9) 0.02060(8) 0.01590(8) 0.00362(5) 0.01228(6) 0.00591(6)
B1 0.0167(10) 0.0188(10) 0.0150(10) 0.0007(8) 0.0065(8) 0.0013(8)
N1 0.0156(7) 0.0148(7) 0.0145(7) 0.0005(6) 0.0056(6) 0.0001(6)
N2 0.0228(8) 0.0156(8) 0.0149(8) 0.0005(6) 0.0077(6) 0.0005(6)
N3 0.0247(9) 0.0203(8) 0.0167(8) 0.0037(7) 0.0085(7) 0.0023(7)
O 0.0298(8) 0.0286(8) 0.0217(8) 0.0064(6) 0.0073(6) 0.0010(6)
F1 0.0190(6) 0.0309(6) 0.0223(6) 0.0097(5) 0.0045(5) 0.0003(5)
F2 0.0194(6) 0.0441(8) 0.0324(7) 0.0081(6) 0.0027(5) -0.0081(6)
F3 0.0335(7) 0.0492(9) 0.0369(8) 0.0126(7) 0.0105(6) -0.0183(6)
F4 0.0427(9) 0.0607(10) 0.0315(8) 0.0263(7) 0.0010(7) -0.0186(8)
F5 0.0259(7) 0.0454(8) 0.0249(7) 0.0158(6) -0.0029(5) -0.0085(6)
F6 0.0250(6) 0.0253(6) 0.0233(6) -0.0037(5) 0.0117(5) -0.0046(5)
F7 0.0590(9) 0.0214(6) 0.0294(7) -0.0052(5) 0.0180(7) -0.0118(6)
F8 0.0704(11) 0.0206(6) 0.0299(7) -0.0020(5) 0.0155(7) 0.0144(7)
F9 0.0393(8) 0.0424(8) 0.0333(7) -0.0027(6) 0.0163(6) 0.0210(6)
F10 0.0231(6) 0.0334(7) 0.0325(7) -0.0036(6) 0.0152(5) 0.0021(5)
F11 0.0236(6) 0.0382(7) 0.0186(6) -0.0044(5) 0.0093(5) 0.0049(5)
F12 0.0326(7) 0.0431(8) 0.0174(6) -0.0089(6) 0.0048(5) -0.0040(6)
F13 0.0197(6) 0.0522(9) 0.0265(7) 0.0007(6) -0.0013(5) -0.0024(6)
F14 0.0189(6) 0.0522(9) 0.0327(7) 0.0013(6) 0.0097(6) 0.0102(6)
F15 0.0235(6) 0.0309(6) 0.0199(6) -0.0039(5) 0.0090(5) 0.0058(5)
C1 0.0184(9) 0.0160(9) 0.0162(9) 0.0014(7) 0.0057(7) 0.0012(7)
C2 0.0152(8) 0.0184(9) 0.0137(9) 0.0013(7) 0.0046(7) 0.0007(7)
C3 0.0212(9) 0.0180(9) 0.0150(9) 0.0011(7) 0.0072(7) -0.0007(7)
C4 0.0208(9) 0.0155(9) 0.0134(9) 0.0003(7) 0.0070(7) -0.0011(7)
C5 0.0194(9) 0.0205(9) 0.0151(9) 0.0004(7) 0.0061(7) -0.0015(7)
C6 0.0250(10) 0.0216(10) 0.0219(10) -0.0002(8) 0.0105(8) -0.0061(8)
C7 0.0341(11) 0.0184(9) 0.0242(10) 0.0015(8) 0.0136(9) -0.0021(8)
C8 0.0278(10) 0.0187(9) 0.0251(10) 0.0041(8) 0.0129(9) 0.0050(8)
C9 0.0215(9) 0.0198(9) 0.0146(9) 0.0011(7) 0.0068(7) 0.0019(7)
C10 0.0177(9) 0.0260(10) 0.0217(10) 0.0024(8) 0.0070(8) -0.0011(8)
C11 0.0234(10) 0.0389(13) 0.0296(12) 0.0060(10) 0.0132(9) 0.0048(9)
C12 0.0203(10) 0.0376(12) 0.0264(11) 0.0019(9) 0.0035(9) -0.0034(9)
C13 0.0187(9) 0.0241(10) 0.0221(10) 0.0058(8) 0.0090(8) 0.0031(8)
C14 0.0218(10) 0.0244(10) 0.0316(12) -0.0028(9) 0.0087(9) 0.0004(8)
C15 0.0219(10) 0.0331(11) 0.0223(10) 0.0000(9) 0.0085(8) 0.0067(8)
C16 0.0293(10) 0.0170(9) 0.0150(9) -0.0010(7) 0.0079(8) -0.0014(8)
C17 0.0334(11) 0.0213(10) 0.0185(10) 0.0001(8) 0.0052(9) -0.0035(8)
C18 0.0423(13) 0.0238(11) 0.0231(11) -0.0043(9) 0.0059(10) -0.0073(9)
C19 0.0473(14) 0.0186(10) 0.0301(12) -0.0063(9) 0.0145(11) -0.0037(9)
C20 0.0403(13) 0.0176(10) 0.0269(11) 0.0003(8) 0.0137(10) 0.0020(9)
C21 0.0311(11) 0.0181(9) 0.0176(10) 0.0001(7) 0.0100(8) 0.0007(8)
C22 0.0363(12) 0.0217(10) 0.0253(11) 0.0039(9) -0.0020(10) -0.0046(9)
C23 0.0544(17) 0.0362(14) 0.0291(14) 0.0039(11) -0.0099(12) -0.0077(12)
C24 0.0409(14) 0.0311(13) 0.0544(17) 0.0099(12) 0.0127(13) 0.0034(11)
C25 0.0313(11) 0.0198(10) 0.0220(10) 0.0013(8) 0.0061(9) 0.0050(8)
C26 0.0326(12) 0.0291(12) 0.0323(12) 0.0028(10) 0.0062(10) 0.0076(9)
C27 0.0485(15) 0.0341(12) 0.0220(11) 0.0058(10) 0.0102(10) 0.0084(11)
C28 0.0202(9) 0.0205(9) 0.0160(9) -0.0002(7) 0.0094(8) 0.0005(7)
C29 0.0215(10) 0.0228(9) 0.0174(9) 0.0031(8) 0.0079(8) 0.0019(8)
C30 0.0187(9) 0.0303(11) 0.0215(10) -0.0002(8) 0.0062(8) -0.0037(8)
C31 0.0267(11) 0.0318(11) 0.0260(11) 0.0042(9) 0.0121(9) -0.0094(9)
C32 0.0316(12) 0.0347(12) 0.0205(10) 0.0101(9) 0.0076(9) -0.0066(9)
C33 0.0201(10) 0.0304(11) 0.0188(10) 0.0021(8) 0.0052(8) -0.0023(8)
C34 0.0211(9) 0.0197(9) 0.0141(9) -0.0013(7) 0.0055(7) 0.0012(7)
C35 0.0260(10) 0.0218(10) 0.0163(9) -0.0030(7) 0.0082(8) 0.0000(8)
C36 0.0405(12) 0.0200(10) 0.0179(10) -0.0017(8) 0.0094(9) -0.0041(9)
C37 0.0498(14) 0.0188(10) 0.0174(10) -0.0020(8) 0.0086(10) 0.0094(9)
C38 0.0324(11) 0.0318(11) 0.0167(10) -0.0014(8) 0.0082(9) 0.0130(9)
C39 0.0232(10) 0.0271(10) 0.0169(9) -0.0005(8) 0.0070(8) 0.0035(8)
C40 0.0176(9) 0.0184(9) 0.0160(9) 0.0007(7) 0.0066(7) -0.0007(7)
C41 0.0202(9) 0.0238(10) 0.0183(10) -0.0007(8) 0.0093(8) 0.0013(7)
C42 0.0266(10) 0.0269(10) 0.0155(9) -0.0024(8) 0.0072(8) -0.0039(8)
C43 0.0168(9) 0.0326(11) 0.0208(10) 0.0025(9) 0.0000(8) -0.0033(8)
C44 0.0184(10) 0.0303(11) 0.0237(11) 0.0039(9) 0.0086(8) 0.0034(8)
C45 0.0217(10) 0.0216(9) 0.0165(9) 0.0000(7) 0.0072(8) 0.0007(7)
C46 0.0443(15) 0.0426(14) 0.0272(12) 0.0047(11) 0.0201(11) 0.0122(12)
C47 0.0358(12) 0.0314(11) 0.0256(11) -0.0030(9) 0.0171(10) 0.0144(9)
C48 0.0373(13) 0.0340(12) 0.0277(12) 0.0063(10) 0.0165(10) 0.0120(10)
C49 0.0562(17) 0.0372(14) 0.0327(13) -0.0028(11) 0.0163(12) 0.0100(12)
C50 0.0286(11) 0.0281(11) 0.0211(10) 0.0044(9) 0.0024(9) -0.0043(9)
C51 0.0259(11) 0.0344(12) 0.0255(11) 0.0086(9) 0.0050(9) -0.0007(9)
C52 0.0372(12) 0.0225(10) 0.0252(11) 0.0034(9) 0.0056(10) 0.0008(9)
C53 0.0271(11) 0.0225(10) 0.0209(10) 0.0037(8) 0.0058(8) -0.0014(8)

loop_
_atom_type_symbol
_atom_type_description
_atom_type_scat_dispersion_real
_atom_type_scat_dispersion_imag
_atom_type_scat_source
C C 0.0181 0.0091 'International Tables Vol C Tables 4.2.6.8 and 6.1.1.4'
H H 0.0000 0.0000 'International Tables Vol C Tables 4.2.6.8 and 6.1.1.4'
B B 0.0090 0.0039 'International Tables Vol C Tables 4.2.6.8 and 6.1.1.4'
N N 0.0311 0.0180 'International Tables Vol C Tables 4.2.6.8 and 6.1.1.4'
O O 0.0492 0.0322 'International Tables Vol C Tables 4.2.6.8 and 6.1.1.4'
F F 0.0727 0.0534 'International Tables Vol C Tables 4.2.6.8 and 6.1.1.4'
Pd Pd 0.1215 3.9337 'International Tables Vol C Tables 4.2.6.8 and 6.1.1.4'

loop_
_geom_angle_atom_site_label_1
_geom_angle_atom_site_label_2
_geom_angle_atom_site_label_3
_geom_angle
C1 Pd C48 94.37(8)
C1 Pd C47 127.34(8)
C48 Pd C47 39.13(9)
C1 Pd N3 101.41(7)
C48 Pd N3 162.75(8)
C47 Pd N3 128.98(8)
C1 Pd C46 161.68(9)
C48 Pd C46 67.34(9)
C47 Pd C46 36.81(10)
N3 Pd C46 96.64(8)
C34 B1 C2 116.26(16)
C34 B1 C40 104.08(15)
C2 B1 C40 111.21(15)
C34 B1 C28 111.35(16)
C2 B1 C28 102.73(15)
C40 B1 C28 111.45(16)
C1 N1 C2 112.57(16)
C1 N1 C4 119.49(16)
C2 N1 C4 127.46(16)
C1 N2 C3 110.30(16)
C1 N2 C16 128.31(17)
C3 N2 C16 121.39(16)
C50 N3 C53 108.91(16)
C50 N3 Pd 113.44(13)
C53 N3 Pd 112.16(13)
C51 O C52 109.92(17)
N2 C1 N1 104.28(16)
N2 C1 Pd 124.74(14)
N1 C1 Pd 130.75(14)
C3 C2 N1 102.73(16)
C3 C2 B1 120.55(17)
N1 C2 B1 136.21(17)
C2 C3 N2 110.09(17)
C5 C4 C9 122.16(18)
C5 C4 N1 119.63(17)
C9 C4 N1 118.20(17)
C6 C5 C4 117.44(18)
C6 C5 C10 118.09(18)
C4 C5 C10 124.44(18)
C7 C6 C5 121.40(19)
C6 C7 C8 120.06(19)
C7 C8 C9 121.30(19)
C8 C9 C4 117.61(19)
C8 C9 C13 120.03(18)
C4 C9 C13 122.36(18)
C5 C10 C12 111.81(18)
C5 C10 C11 110.26(17)
C12 C10 C11 109.21(18)
C9 C13 C15 112.86(18)
C9 C13 C14 112.21(17)
C15 C13 C14 109.58(17)
C21 C16 C17 122.43(19)
C21 C16 N2 118.30(18)
C17 C16 N2 119.14(18)
C18 C17 C16 117.3(2)
C18 C17 C22 120.8(2)
C16 C17 C22 121.84(19)
C19 C18 C17 121.4(2)
C20 C19 C18 120.2(2)
C19 C20 C21 121.0(2)
C20 C21 C16 117.6(2)
C20 C21 C25 119.44(19)
C16 C21 C25 122.94(18)
C17 C22 C24 110.9(2)
C17 C22 C23 112.8(2)
C24 C22 C23 110.5(2)
C21 C25 C26 113.25(19)
C21 C25 C27 110.8(2)
C26 C25 C27 108.57(19)
C33 C28 C29 112.11(18)
C33 C28 B1 127.13(18)
C29 C28 B1 120.71(17)
F1 C29 C30 115.13(18)
F1 C29 C28 119.58(18)
C30 C29 C28 125.28(19)
F2 C30 C29 120.76(19)
F2 C30 C31 119.84(19)
C29 C30 C31 119.4(2)
F3 C31 C32 120.8(2)
F3 C31 C30 120.8(2)
C32 C31 C30 118.3(2)
F4 C32 C31 119.2(2)
F4 C32 C33 120.6(2)
C31 C32 C33 120.1(2)
F5 C33 C32 114.00(19)
F5 C33 C28 121.26(19)
C32 C33 C28 124.7(2)
C35 C34 C39 112.29(19)
C35 C34 B1 119.78(18)
C39 C34 B1 127.46(18)
F6 C35 C36 114.94(19)
F6 C35 C34 119.71(18)
C36 C35 C34 125.3(2)
F7 C36 C37 120.6(2)
F7 C36 C35 120.3(2)
C37 C36 C35 119.1(2)
F8 C37 C38 121.0(2)
F8 C37 C36 120.4(2)
C38 C37 C36 118.6(2)
F9 C38 C37 119.7(2)
F9 C38 C39 119.9(2)
C37 C38 C39 120.4(2)
F10 C39 C38 114.25(19)
F10 C39 C34 121.57(19)
C38 C39 C34 124.2(2)
C45 C40 C41 112.89(18)
C45 C40 B1 127.76(18)
C41 C40 B1 119.21(17)
F11 C41 C42 115.44(18)
F11 C41 C40 119.79(18)
C42 C41 C40 124.76(19)
F12 C42 C41 121.21(19)
F12 C42 C43 119.51(19)
C41 C42 C43 119.3(2)
F13 C43 C44 120.7(2)
F13 C43 C42 120.3(2)
C44 C43 C42 118.93(19)
F14 C44 C43 119.61(19)
F14 C44 C45 120.7(2)
C43 C44 C45 119.6(2)
F15 C45 C40 121.19(18)
F15 C45 C44 114.37(18)
C40 C45 C44 124.43(19)
C47 C46 Pd 69.96(13)
C46 C47 C48 117.0(2)
C46 C47 C49 123.0(2)
C48 C47 C49 118.6(2)
C46 C47 Pd 73.23(14)
C48 C47 Pd 68.92(13)
C49 C47 Pd 116.95(17)
C47 C48 Pd 71.95(13)
N3 C50 C51 112.12(19)
O C51 C50 111.41(18)
O C52 C53 111.38(18)
N3 C53 C52 111.61(18)
C92 C91 C96 120.0
C92 C91 C97 122.3(4)
C96 C91 C97 117.7(4)
C91 C92 C93 120.0
C94 C93 C92 120.0
C93 C94 C95 120.0
C96 C95 C94 120.0
C95 C96 C91 120.0

loop_
_geom_bond_atom_site_label_1
_geom_bond_atom_site_label_2
_geom_bond_distance
Pd C1 2.074(2)
Pd C48 2.121(2)
Pd C47 2.161(2)
Pd N3 2.1732(17)
Pd C46 2.202(2)
B1 C34 1.661(3)
B1 C2 1.663(3)
B1 C40 1.665(3)
B1 C28 1.669(3)
N1 C1 1.367(3)
N1 C2 1.428(2)
N1 C4 1.456(2)
N2 C1 1.356(3)
N2 C3 1.388(3)
N2 C16 1.445(2)
N3 C50 1.486(3)
N3 C53 1.488(3)
O C51 1.420(3)
O C52 1.427(3)
F1 C29 1.350(2)
F2 C30 1.346(2)
F3 C31 1.340(2)
F4 C32 1.346(3)
F5 C33 1.356(2)
F6 C35 1.352(2)
F7 C36 1.346(3)
F8 C37 1.343(2)
F9 C38 1.346(3)
F10 C39 1.352(3)
F11 C41 1.352(2)
F12 C42 1.345(2)
F13 C43 1.345(2)
F14 C44 1.344(3)
F15 C45 1.351(2)
C2 C3 1.356(3)
C4 C5 1.404(3)
C4 C9 1.410(3)
C5 C6 1.402(3)
C5 C10 1.521(3)
C6 C7 1.381(3)
C7 C8 1.384(3)
C8 C9 1.397(3)
C9 C13 1.521(3)
C10 C12 1.539(3)
C10 C11 1.540(3)
C13 C15 1.530(3)
C13 C14 1.532(3)
C16 C21 1.402(3)
C16 C17 1.408(3)
C17 C18 1.394(3)
C17 C22 1.517(3)
C18 C19 1.384(4)
C19 C20 1.383(3)
C20 C21 1.398(3)
C21 C25 1.522(3)
C22 C24 1.527(4)
C22 C23 1.529(3)
C25 C26 1.533(3)
C25 C27 1.538(3)
C28 C33 1.391(3)
C28 C29 1.400(3)
C29 C30 1.378(3)
C30 C31 1.382(3)
C31 C32 1.373(3)
C32 C33 1.383(3)
C34 C35 1.391(3)
C34 C39 1.394(3)
C35 C36 1.385(3)
C36 C37 1.376(4)
C37 C38 1.368(4)
C38 C39 1.384(3)
C40 C45 1.385(3)
C40 C41 1.400(3)
C41 C42 1.379(3)
C42 C43 1.380(3)
C43 C44 1.375(3)
C44 C45 1.389(3)
C46 C47 1.378(4)
C47 C48 1.434(3)
C47 C49 1.509(4)
C50 C51 1.525(3)
C52 C53 1.521(3)
C91 C92 1.3900
C91 C96 1.3900
C91 C97 1.475(8)
C92 C93 1.3900
C93 C94 1.3900
C94 C95 1.3900
C95 C96 1.3900

loop_
_geom_torsion_atom_site_label_1
_geom_torsion_atom_site_label_2
_geom_torsion_atom_site_label_3
_geom_torsion_atom_site_label_4
_geom_torsion
C1 Pd N3 C50 -114.61(15)
C48 Pd N3 C50 89.6(3)
C47 Pd N3 C50 48.99(19)
C46 Pd N3 C50 68.48(17)
C1 Pd N3 C53 121.47(14)
C48 Pd N3 C53 -34.3(4)
C47 Pd N3 C53 -74.92(17)
C46 Pd N3 C53 -55.43(16)
C3 N2 C1 N1 0.7(2)
C16 N2 C1 N1 -178.92(18)
C3 N2 C1 Pd 175.80(14)
C16 N2 C1 Pd -3.8(3)
C2 N1 C1 N2 0.3(2)
C4 N1 C1 N2 -172.32(16)
C2 N1 C1 Pd -174.37(14)
C4 N1 C1 Pd 13.0(3)
C48 Pd C1 N2 -55.63(18)
C47 Pd C1 N2 -32.6(2)
N3 Pd C1 N2 131.38(16)
C46 Pd C1 N2 -58.5(4)
C48 Pd C1 N1 118.09(19)
C47 Pd C1 N1 141.12(18)
N3 Pd C1 N1 -54.90(19)
C46 Pd C1 N1 115.3(3)
C1 N1 C2 C3 -1.2(2)
C4 N1 C2 C3 170.73(18)
C1 N1 C2 B1 170.2(2)
C4 N1 C2 B1 -17.9(3)
C34 B1 C2 C3 -150.24(18)
C40 B1 C2 C3 90.9(2)
C28 B1 C2 C3 -28.4(2)
C34 B1 C2 N1 39.5(3)
C40 B1 C2 N1 -79.3(3)
C28 B1 C2 N1 161.3(2)
N1 C2 C3 N2 1.6(2)
B1 C2 C3 N2 -171.54(16)
C1 N2 C3 C2 -1.5(2)
C16 N2 C3 C2 178.13(18)
C1 N1 C4 C5 -76.0(2)
C2 N1 C4 C5 112.6(2)
C1 N1 C4 C9 103.0(2)
C2 N1 C4 C9 -68.4(3)
C9 C4 C5 C6 1.1(3)
N1 C4 C5 C6 179.99(17)
C9 C4 C5 C10 179.12(19)
N1 C4 C5 C10 -1.9(3)
C4 C5 C6 C7 -1.5(3)
C10 C5 C6 C7 -179.69(19)
C5 C6 C7 C8 0.5(3)
C6 C7 C8 C9 1.0(3)
C7 C8 C9 C4 -1.4(3)
C7 C8 C9 C13 177.7(2)
C5 C4 C9 C8 0.4(3)
N1 C4 C9 C8 -178.60(17)
C5 C4 C9 C13 -178.75(18)
N1 C4 C9 C13 2.3(3)
C6 C5 C10 C12 62.8(2)
C4 C5 C10 C12 -115.2(2)
C6 C5 C10 C11 -58.9(3)
C4 C5 C10 C11 123.1(2)
C8 C9 C13 C15 -29.0(3)
C4 C9 C13 C15 150.04(19)
C8 C9 C13 C14 95.4(2)
C4 C9 C13 C14 -85.6(2)
C1 N2 C16 C21 111.1(2)
C3 N2 C16 C21 -68.4(3)
C1 N2 C16 C17 -72.8(3)
C3 N2 C16 C17 107.6(2)
C21 C16 C17 C18 0.1(3)
N2 C16 C17 C18 -175.8(2)
C21 C16 C17 C22 178.4(2)
N2 C16 C17 C22 2.5(3)
C16 C17 C18 C19 0.0(4)
C22 C17 C18 C19 -178.2(2)
C17 C18 C19 C20 -0.6(4)
C18 C19 C20 C21 1.1(4)
C19 C20 C21 C16 -0.9(3)
C19 C20 C21 C25 178.1(2)
C17 C16 C21 C20 0.3(3)
N2 C16 C21 C20 176.22(19)
C17 C16 C21 C25 -178.6(2)
N2 C16 C21 C25 -2.7(3)
C18 C17 C22 C24 93.6(3)
C16 C17 C22 C24 -84.6(3)
C18 C17 C22 C23 -30.9(3)
C16 C17 C22 C23 150.9(2)
C20 C21 C25 C26 45.5(3)
C16 C21 C25 C26 -135.6(2)
C20 C21 C25 C27 -76.7(3)
C16 C21 C25 C27 102.2(2)
C34 B1 C28 C33 -116.2(2)
C2 B1 C28 C33 118.7(2)
C40 B1 C28 C33 -0.5(3)
C34 B1 C28 C29 66.6(2)
C2 B1 C28 C29 -58.5(2)
C40 B1 C28 C29 -177.65(18)
C33 C28 C29 F1 178.77(18)
B1 C28 C29 F1 -3.7(3)
C33 C28 C29 C30 -0.2(3)
B1 C28 C29 C30 177.3(2)
F1 C29 C30 F2 1.1(3)
C28 C29 C30 F2 -179.9(2)
F1 C29 C30 C31 -179.0(2)
C28 C29 C30 C31 0.1(3)
F2 C30 C31 F3 0.2(4)
C29 C30 C31 F3 -179.8(2)
F2 C30 C31 C32 -179.9(2)
C29 C30 C31 C32 0.1(4)
F3 C31 C32 F4 0.1(4)
C30 C31 C32 F4 -179.8(2)
F3 C31 C32 C33 179.7(2)
C30 C31 C32 C33 -0.2(4)
F4 C32 C33 F5 -0.2(3)
C31 C32 C33 F5 -179.7(2)
F4 C32 C33 C28 179.6(2)
C31 C32 C33 C28 0.0(4)
C29 C28 C33 F5 179.91(19)
B1 C28 C33 F5 2.5(3)
C29 C28 C33 C32 0.2(3)
B1 C28 C33 C32 -177.2(2)
C2 B1 C34 C35 -70.7(2)
C40 B1 C34 C35 51.9(2)
C28 B1 C34 C35 172.11(18)
C2 B1 C34 C39 117.8(2)
C40 B1 C34 C39 -119.6(2)
C28 B1 C34 C39 0.6(3)
C39 C34 C35 F6 172.83(17)
B1 C34 C35 F6 0.1(3)
C39 C34 C35 C36 -5.0(3)
B1 C34 C35 C36 -177.69(19)
F6 C35 C36 F7 5.7(3)
C34 C35 C36 F7 -176.44(19)
F6 C35 C36 C37 -174.07(19)
C34 C35 C36 C37 3.8(3)
F7 C36 C37 F8 -0.3(3)
C35 C36 C37 F8 179.4(2)
F7 C36 C37 C38 179.8(2)
C35 C36 C37 C38 -0.4(3)
F8 C37 C38 F9 0.1(3)
C36 C37 C38 F9 180.0(2)
F8 C37 C38 C39 179.0(2)
C36 C37 C38 C39 -1.2(3)
F9 C38 C39 F10 -3.3(3)
C37 C38 C39 F10 177.85(19)
F9 C38 C39 C34 178.49(19)
C37 C38 C39 C34 -0.4(3)
C35 C34 C39 F10 -174.88(18)
B1 C34 C39 F10 -2.9(3)
C35 C34 C39 C38 3.2(3)
B1 C34 C39 C38 175.2(2)
C34 B1 C40 C45 -128.4(2)
C2 B1 C40 C45 -2.5(3)
C28 B1 C40 C45 111.5(2)
C34 B1 C40 C41 47.0(2)
C2 B1 C40 C41 172.90(17)
C28 B1 C40 C41 -73.1(2)
C45 C40 C41 F11 -176.02(18)
B1 C40 C41 F11 8.0(3)
C45 C40 C41 C42 3.0(3)
B1 C40 C41 C42 -173.05(19)
F11 C41 C42 F12 -2.6(3)
C40 C41 C42 F12 178.38(19)
F11 C41 C42 C43 177.03(19)
C40 C41 C42 C43 -2.0(3)
F12 C42 C43 F13 0.8(3)
C41 C42 C43 F13 -178.9(2)
F12 C42 C43 C44 179.6(2)
C41 C42 C43 C44 0.0(3)
F13 C43 C44 F14 -0.4(3)
C42 C43 C44 F14 -179.2(2)
F13 C43 C44 C45 179.6(2)
C42 C43 C44 C45 0.8(3)
C41 C40 C45 F15 178.88(18)
B1 C40 C45 F15 -5.5(3)
C41 C40 C45 C44 -2.2(3)
B1 C40 C45 C44 173.4(2)
F14 C44 C45 F15 -0.5(3)
C43 C44 C45 F15 179.45(19)
F14 C44 C45 C40 -179.6(2)
C43 C44 C45 C40 0.4(3)
C1 Pd C46 C47 35.4(4)
C48 Pd C46 C47 32.31(16)
N3 Pd C46 C47 -154.35(16)
Pd C46 C47 C48 -54.92(19)
Pd C46 C47 C49 111.6(2)
C1 Pd C47 C46 -166.78(16)
C48 Pd C47 C46 -128.6(2)
N3 Pd C47 C46 33.6(2)
C1 Pd C47 C48 -38.19(19)
N3 Pd C47 C48 162.18(14)
C46 Pd C47 C48 128.6(2)
C1 Pd C47 C49 74.2(2)
C48 Pd C47 C49 112.4(3)
N3 Pd C47 C49 -85.5(2)
C46 Pd C47 C49 -119.0(3)
C46 C47 C48 Pd 57.1(2)
C49 C47 C48 Pd -110.1(2)
C1 Pd C48 C47 150.46(15)
N3 Pd C48 C47 -53.3(4)
C46 Pd C48 C47 -30.50(16)
C53 N3 C50 C51 -51.8(2)
Pd N3 C50 C51 -177.44(15)
C52 O C51 C50 -59.3(2)
N3 C50 C51 O 56.5(3)
C51 O C52 C53 60.1(2)
C50 N3 C53 C52 52.3(2)
Pd N3 C53 C52 178.65(14)
O C52 C53 N3 -57.5(3)
C96 C91 C92 C93 0.0
C97 C91 C92 C93 -177.9(5)
C91 C92 C93 C94 0.0
C92 C93 C94 C95 0.0
C93 C94 C95 C96 0.0
C94 C95 C96 C91 0.0
C92 C91 C96 C95 0.0
C97 C91 C96 C95 178.0(5)
